data_7010688
loop_
_publ_author_name
'Song, Hui-Hua'
'Zheng, Li-Min'
'Liu, Yong-Jiang'
'Xin, Xin-Quan'
'Jacobson, Allan J.'
'Decurtins, Silvio'

_publ_section_title
;
 Syntheses, structures and magnetic properties of two copper(Ii)
 diphosphonates: [NH3(CH2)2NH3]2[Cu2(hedp)2]&#x00B7;H2O and
 [NH3CH(CH3)CH2NH3]2[Cu2(hedp)2] (hedp =
 1-hydroxyethylidenediphosphonate)
;
_journal_issue 22
_journal_name_full 'Journal of the Chemical Society, Dalton Transactions'
_journal_page_first 3274
_journal_paper_doi 10.1039/b102346m
_journal_year 2001
_chemical_formula_sum 'C10 H32 Cu2 N4 O14 P4'
_chemical_formula_weight 683.36
_chemical_name_systematic
; 
? 
;
_space_group_IT_number 15
_symmetry_cell_setting monoclinic
_symmetry_space_group_name_Hall '-C 2yc'
_symmetry_space_group_name_H-M 'C 1 2/c 1'
_atom_sites_solution_hydrogens geom
_atom_sites_solution_primary direct
_atom_sites_solution_secondary difmap
_audit_creation_method SHELXL-97
_cell_angle_alpha 90.00
_cell_angle_beta 107.13(2)
_cell_angle_gamma 90.00
_cell_formula_units_Z 4
_cell_length_a 22.410(5)
_cell_length_b 5.4507(10)
_cell_length_c 18.890(3)
_cell_measurement_reflns_used 43
_cell_measurement_temperature 293(2)
_cell_measurement_theta_max 9.02
_cell_measurement_theta_min 4.69
_cell_volume 2205.1(8)
_computing_cell_refinement 'Bruker XSCANS'
_computing_data_collection 'Bruker XSCANS'
_computing_data_reduction 'Bruker SHELXTL'
_computing_structure_refinement 'SHELXL-97 (Sheldrick, 1997)'
_computing_structure_solution 'Bruker SHELXTL'
_diffrn_ambient_temperature 293(2)
_diffrn_measured_fraction_theta_full 0.992
_diffrn_measured_fraction_theta_max 0.992
_diffrn_measurement_device_type 'Bruker P4'
_diffrn_measurement_method '2\q/\w scans'
_diffrn_radiation_monochromator graphite
_diffrn_radiation_source 'fine-focus sealed tube'
_diffrn_radiation_type MoK\a
_diffrn_radiation_wavelength 0.71073
_diffrn_reflns_av_R_equivalents 0.0560
_diffrn_reflns_av_sigmaI/netI 0.0531
_diffrn_reflns_limit_h_max 25
_diffrn_reflns_limit_h_min -25
_diffrn_reflns_limit_k_max 1
_diffrn_reflns_limit_k_min -6
_diffrn_reflns_limit_l_max 22
_diffrn_reflns_limit_l_min -22
_diffrn_reflns_number 4750
_diffrn_reflns_theta_full 25.00
_diffrn_reflns_theta_max 25.00
_diffrn_reflns_theta_min 1.90
_diffrn_standards_decay_% 3.72
_diffrn_standards_interval_count 97
_diffrn_standards_number 3
_exptl_absorpt_coefficient_mu 2.298
_exptl_absorpt_correction_T_max 0.4605
_exptl_absorpt_correction_T_min 0.4146
_exptl_absorpt_correction_type psi-scan
_exptl_crystal_colour green
_exptl_crystal_density_diffrn 2.058
_exptl_crystal_density_method 'not measured'
_exptl_crystal_description block
_exptl_crystal_F_000 1400
_exptl_crystal_size_max 0.60
_exptl_crystal_size_mid 0.20
_exptl_crystal_size_min 0.20
_refine_diff_density_max 0.586
_refine_diff_density_min -0.728
_refine_diff_density_rms 0.141
_refine_ls_extinction_coef 0.00033(14)
_refine_ls_extinction_expression Fc^*^=kFc[1+0.001xFc^2^\l^3^/sin(2\q)]^-1/4^
_refine_ls_extinction_method SHELXL
_refine_ls_goodness_of_fit_ref 1.052
_refine_ls_hydrogen_treatment mixed
_refine_ls_matrix_type full
_refine_ls_number_parameters 155
_refine_ls_number_reflns 1935
_refine_ls_number_restraints 0
_refine_ls_restrained_S_all 1.052
_refine_ls_R_factor_all 0.0388
_refine_ls_R_factor_gt 0.0276
_refine_ls_shift/su_max 0.001
_refine_ls_shift/su_mean 0.000
_refine_ls_structure_factor_coef Fsqd
_refine_ls_weighting_details 'calc w=1/[\s^2^(Fo^2^)+(0.0295P)^2^+5.3083P] where P=(Fo^2^+2Fc^2^)/3'
_refine_ls_weighting_scheme calc
_refine_ls_wR_factor_gt 0.0709
_refine_ls_wR_factor_ref 0.0752
_reflns_number_gt 1713
_reflns_number_total 1935
_reflns_threshold_expression >2sigma(I)
_cod_data_source_file b102346m.txt
_cod_data_source_block (1,2-pnH2)2Cu2(hedp)2
_cod_depositor_comments
;
The following automatic conversions were performed:
'_symmetry_cell_setting' value 'Monoclinic' changed to 'monoclinic'
according to '/home/saulius/struct/CIF-dictionaries/cif_core.dic'
dictionary named 'cif_core.dic' version 2.4.1 from 2010-06-29.

Automatic conversion script
Id: cif_fix_enum 1527 2010-12-29 10:47:43Z saulius 
;
_cod_original_cell_volume 2205.0(7)
_cod_original_sg_symbol_H-M C2/c
_cod_database_code 7010688

loop_
_symmetry_equiv_pos_as_xyz
'x, y, z'
'-x, y, -z+1/2'
'x+1/2, y+1/2, z'
'-x+1/2, y+1/2, -z+1/2'
'-x, -y, -z'
'x, -y, z-1/2'
'-x+1/2, -y+1/2, -z'
'x+1/2, -y+1/2, z-1/2'

loop_
_atom_site_label
_atom_site_type_symbol
_atom_site_fract_x
_atom_site_fract_y
_atom_site_fract_z
_atom_site_U_iso_or_equiv
_atom_site_adp_type
_atom_site_occupancy
_atom_site_symmetry_multiplicity
_atom_site_calc_flag
_atom_site_refinement_flags
_atom_site_disorder_assembly
_atom_site_disorder_group
Cu1 Cu 0.741875(15) 0.98948(6) 0.964554(18) 0.01210(14) Uani 1 1 d . . .
P1 P 0.62560(3) 0.70433(13) 0.97447(4) 0.01200(19) Uani 1 1 d . . .
P2 P 0.69316(3) 0.53865(13) 0.86829(4) 0.01068(18) Uani 1 1 d . . .
O1 O 0.65729(9) 0.9524(4) 0.97377(11) 0.0169(4) Uani 1 1 d . . .
O2 O 0.66771(9) 0.5303(4) 1.03217(11) 0.0157(4) Uani 1 1 d . . .
O3 O 0.56270(9) 0.7358(4) 0.98817(11) 0.0204(5) Uani 1 1 d . . .
O4 O 0.71949(9) 0.7995(3) 0.87291(10) 0.0145(4) Uani 1 1 d . . .
O5 O 0.73252(9) 0.3784(4) 0.93270(10) 0.0134(4) Uani 1 1 d . . .
O6 O 0.68736(9) 0.4174(4) 0.79435(10) 0.0158(4) Uani 1 1 d . . .
O7 O 0.59011(9) 0.3163(4) 0.88518(12) 0.0243(5) Uani 1 1 d . . .
H7A H 0.6158 0.2290 0.9143 0.036 Uiso 1 1 calc R . .
C1 C 0.61603(13) 0.5584(5) 0.88424(15) 0.0139(6) Uani 1 1 d . . .
C2 C 0.57071(14) 0.6981(7) 0.82254(16) 0.0270(8) Uani 1 1 d . . .
H2A H 0.5309 0.7065 0.8319 0.040 Uiso 1 1 calc R . .
H2B H 0.5661 0.6156 0.7763 0.040 Uiso 1 1 calc R . .
H2C H 0.5862 0.8611 0.8201 0.040 Uiso 1 1 calc R . .
C3 C 0.65985(14) 0.0937(6) 1.16672(17) 0.0215(7) Uani 1 1 d . . .
H3A H 0.6713 0.0074 1.2137 0.026 Uiso 1 1 calc R . .
H3B H 0.6711 -0.0098 1.1309 0.026 Uiso 1 1 calc R . .
C4 C 0.58959(13) 0.1318(6) 1.14175(16) 0.0192(6) Uani 1 1 d . . .
H4A H 0.5792 0.2666 1.1703 0.023 Uiso 1 1 calc R . .
N2 N 0.56608(12) 0.1936(5) 1.06059(14) 0.0217(6) Uani 1 1 d . . .
H5B H 0.5249 0.2150 1.0476 0.032 Uiso 1 1 calc R . .
H5C H 0.5752 0.0715 1.0342 0.032 Uiso 1 1 calc R . .
H5D H 0.5843 0.3309 1.0519 0.032 Uiso 1 1 calc R . .
C5 C 0.55694(16) -0.0999(7) 1.15542(19) 0.0292(7) Uani 1 1 d . . .
H6A H 0.5126 -0.0745 1.1395 0.044 Uiso 1 1 calc R . .
H6B H 0.5703 -0.1382 1.2073 0.044 Uiso 1 1 calc R . .
H6C H 0.5673 -0.2334 1.1280 0.044 Uiso 1 1 calc R . .
N1 N 0.69632(11) 0.3251(5) 1.17534(13) 0.0185(5) Uani 1 1 d . . .
H1C H 0.7369 0.2905 1.1900 0.028 Uiso 1 1 calc R . .
H1A H 0.6870 0.4197 1.2090 0.028 Uiso 1 1 calc R . .
H1B H 0.6869 0.4037 1.1322 0.028 Uiso 1 1 calc R . .

loop_
_atom_site_aniso_label
_atom_site_aniso_U_11
_atom_site_aniso_U_22
_atom_site_aniso_U_33
_atom_site_aniso_U_23
_atom_site_aniso_U_13
_atom_site_aniso_U_12
Cu1 0.0134(2) 0.0104(2) 0.0122(2) -0.00025(13) 0.00350(14) -0.00007(13)
P1 0.0104(3) 0.0133(4) 0.0126(3) -0.0007(3) 0.0037(3) 0.0004(3)
P2 0.0111(4) 0.0110(3) 0.0096(3) -0.0004(3) 0.0026(3) 0.0002(3)
O1 0.0162(10) 0.0144(10) 0.0207(10) -0.0008(9) 0.0065(8) -0.0005(8)
O2 0.0156(10) 0.0170(10) 0.0140(10) 0.0018(8) 0.0036(8) 0.0019(8)
O3 0.0138(10) 0.0279(12) 0.0209(10) -0.0039(10) 0.0069(8) 0.0002(9)
O4 0.0187(10) 0.0113(10) 0.0135(9) 0.0006(8) 0.0050(8) -0.0014(8)
O5 0.0152(10) 0.0114(10) 0.0127(9) 0.0012(8) 0.0025(7) 0.0020(8)
O6 0.0178(10) 0.0174(10) 0.0118(9) -0.0012(9) 0.0037(8) 0.0006(9)
O7 0.0191(11) 0.0183(11) 0.0348(13) -0.0030(10) 0.0068(9) -0.0065(9)
C1 0.0120(13) 0.0157(14) 0.0133(13) -0.0011(12) 0.0026(11) -0.0016(11)
C2 0.0210(16) 0.040(2) 0.0186(15) 0.0022(15) 0.0033(12) 0.0124(15)
C3 0.0197(16) 0.0215(16) 0.0226(16) -0.0012(14) 0.0052(12) -0.0017(13)
C4 0.0190(15) 0.0206(16) 0.0176(14) -0.0019(13) 0.0046(11) 0.0005(13)
N2 0.0191(13) 0.0224(13) 0.0226(13) -0.0020(11) 0.0047(10) -0.0001(11)
C5 0.0285(17) 0.0299(18) 0.0308(18) -0.0001(16) 0.0111(14) -0.0069(16)
N1 0.0154(12) 0.0238(14) 0.0163(12) -0.0024(11) 0.0045(10) -0.0006(11)

loop_
_atom_type_symbol
_atom_type_description
_atom_type_scat_dispersion_real
_atom_type_scat_dispersion_imag
_atom_type_scat_source
C C 0.0033 0.0016 'International Tables Vol C Tables 4.2.6.8 and 6.1.1.4'
H H 0.0000 0.0000 'International Tables Vol C Tables 4.2.6.8 and 6.1.1.4'
N N 0.0061 0.0033 'International Tables Vol C Tables 4.2.6.8 and 6.1.1.4'
O O 0.0106 0.0060 'International Tables Vol C Tables 4.2.6.8 and 6.1.1.4'
P P 0.1023 0.0942 'International Tables Vol C Tables 4.2.6.8 and 6.1.1.4'
Cu Cu 0.3201 1.2651 'International Tables Vol C Tables 4.2.6.8 and 6.1.1.4'

loop_
_geom_angle_atom_site_label_1
_geom_angle_atom_site_label_2
_geom_angle_atom_site_label_3
_geom_angle
_geom_angle_site_symmetry_1
_geom_angle_site_symmetry_3
_geom_angle_publ_flag
O4 Cu1 O1 91.23(9) . . ?
O4 Cu1 O5 169.18(8) . 7_667 ?
O1 Cu1 O5 87.67(8) . 7_667 ?
O4 Cu1 O2 89.56(8) . 7_667 ?
O1 Cu1 O2 168.88(8) . 7_667 ?
O5 Cu1 O2 89.48(8) 7_667 7_667 ?
O4 Cu1 O5 106.87(8) . 1_565 ?
O1 Cu1 O5 96.14(8) . 1_565 ?
O5 Cu1 O5 83.95(8) 7_667 1_565 ?
O2 Cu1 O5 94.25(8) 7_667 1_565 ?
O4 Cu1 Cu1 84.07(6) . 7_667 ?
O1 Cu1 Cu1 81.95(6) . 7_667 ?
O5 Cu1 Cu1 85.11(6) 7_667 7_667 ?
O2 Cu1 Cu1 87.10(6) 7_667 7_667 ?
O5 Cu1 Cu1 168.97(5) 1_565 7_667 ?
O3 P1 O1 111.03(12) . . ?
O3 P1 O2 110.84(12) . . ?
O1 P1 O2 111.18(12) . . ?
O3 P1 C1 110.34(12) . . ?
O1 P1 C1 107.61(13) . . ?
O2 P1 C1 105.66(13) . . ?
O6 P2 O4 112.60(11) . . ?
O6 P2 O5 110.66(11) . . ?
O4 P2 O5 111.02(11) . . ?
O6 P2 C1 110.25(12) . . ?
O4 P2 C1 107.48(12) . . ?
O5 P2 C1 104.46(12) . . ?
P1 O1 Cu1 123.68(12) . . ?
P1 O2 Cu1 117.15(12) . 7_667 ?
P2 O4 Cu1 122.48(11) . . ?
P2 O5 Cu1 119.79(12) . 7_667 ?
P2 O5 Cu1 138.36(12) . 1_545 ?
Cu1 O5 Cu1 96.05(8) 7_667 1_545 ?
O7 C1 C2 106.8(2) . . ?
O7 C1 P1 108.78(19) . . ?
C2 C1 P1 111.5(2) . . ?
O7 C1 P2 110.39(19) . . ?
C2 C1 P2 110.7(2) . . ?
P1 C1 P2 108.58(14) . . ?
N1 C3 C4 113.8(3) . . ?
N2 C4 C3 111.5(2) . . ?
N2 C4 C5 108.5(2) . . ?
C3 C4 C5 109.9(3) . . ?

loop_
_geom_bond_atom_site_label_1
_geom_bond_atom_site_label_2
_geom_bond_distance
_geom_bond_site_symmetry_2
_geom_bond_publ_flag
Cu1 O4 1.9516(19) . ?
Cu1 O1 1.964(2) . ?
Cu1 O5 1.9897(19) 7_667 ?
Cu1 O2 2.012(2) 7_667 ?
Cu1 O5 2.197(2) 1_565 ?
Cu1 Cu1 2.9076(8) 7_667 ?
P1 O3 1.516(2) . ?
P1 O1 1.529(2) . ?
P1 O2 1.540(2) . ?
P1 C1 1.835(3) . ?
P2 O6 1.516(2) . ?
P2 O4 1.532(2) . ?
P2 O5 1.546(2) . ?
P2 C1 1.843(3) . ?
O2 Cu1 2.012(2) 7_667 ?
O5 Cu1 1.9897(19) 7_667 ?
O5 Cu1 2.197(2) 1_545 ?
O7 C1 1.444(4) . ?
C1 C2 1.507(4) . ?
C3 N1 1.485(4) . ?
C3 C4 1.519(4) . ?
C4 N2 1.505(4) . ?
C4 C5 1.520(5) . ?
